data_4348273
loop_
_publ_author_name
'Tyagi, Deepika'
'Rai, Rohit K.'
'Dwivedi, Ambikesh D.'
'Mobin, Shaikh M.'
'Singh, Sanjay K.'

_publ_section_title
;
 Phosphine-free ruthenium-arene complex for low temperature one-pot
 catalytic conversion of aldehydes to primary amides in water
;
_journal_issue 2
_journal_name_full 'Inorganic Chemistry Frontiers'
_journal_page_first 116
_journal_paper_doi 10.1039/C4QI00115J
_journal_volume 2
_journal_year 2015
_chemical_formula_moiety 'C12 H13 Cl2 N O Ru'
_chemical_formula_sum 'C12 H13 Cl2 N O Ru'
_chemical_formula_weight 359.20
_space_group_IT_number 2
_space_group_name_Hall '-P 1'
_space_group_name_H-M_alt 'P -1'
_symmetry_cell_setting triclinic
_symmetry_space_group_name_H-M 'P -1'
_atom_sites_solution_hydrogens geom
_atom_sites_solution_primary direct
_atom_sites_solution_secondary difmap
_audit_creation_method SHELXL-97
_cell_angle_alpha 76.921(3)
_cell_angle_beta 85.191(3)
_cell_angle_gamma 74.312(3)
_cell_formula_units_Z 4
_cell_length_a 8.0036(3)
_cell_length_b 8.7265(3)
_cell_length_c 18.6255(7)
_cell_measurement_reflns_used 7940
_cell_measurement_temperature 150(2)
_cell_measurement_theta_max 32.0480
_cell_measurement_theta_min 1.6880
_cell_volume 1219.56(8)
_computing_cell_refinement 'CrysAlis RED, Oxford Diffraction Ltd.,'
_computing_data_collection 'CrysAlis CCD, Oxford Diffraction Ltd.,'
_computing_data_reduction 'CrysAlis RED, Oxford Diffraction Ltd.,'
_computing_molecular_graphics Ortep3
_computing_publication_material Shelx97
_computing_structure_refinement 'SHELXL-97 (Sheldrick, 1997)'
_computing_structure_solution 'SHELXS-97 (Sheldrick, 1997)'
_diffrn_ambient_temperature 150(2)
_diffrn_detector_area_resol_mean 15.9948
_diffrn_measured_fraction_theta_full 0.998
_diffrn_measured_fraction_theta_max 0.998
_diffrn_measurement_device_type 'OXFORD DIFFRACTION SUPER NOVA'
_diffrn_measurement_method \w/q-scan
_diffrn_radiation_monochromator graphite
_diffrn_radiation_source 'fine-focus sealed tube'
_diffrn_radiation_type MoK\a
_diffrn_radiation_wavelength 0.71073
_diffrn_reflns_av_R_equivalents 0.1943
_diffrn_reflns_av_sigmaI/netI 0.1061
_diffrn_reflns_limit_h_max 9
_diffrn_reflns_limit_h_min -9
_diffrn_reflns_limit_k_max 10
_diffrn_reflns_limit_k_min -10
_diffrn_reflns_limit_l_max 22
_diffrn_reflns_limit_l_min -22
_diffrn_reflns_number 11690
_diffrn_reflns_theta_full 25.00
_diffrn_reflns_theta_max 25.00
_diffrn_reflns_theta_min 2.97
_exptl_absorpt_coefficient_mu 1.704
_exptl_absorpt_correction_T_max 0.7161
_exptl_absorpt_correction_T_min 0.6033
_exptl_absorpt_correction_type multi-scan
_exptl_absorpt_process_details
;
CrysAlis RED, Oxford Diffraction Ltd.,
Version 1.171.31.7 (release 18-10-2006 CrysAlis171 .NET)
(compiled Oct 18 2006,16:28:17)
Empirical absorption correction using spherical harmonics,
 implemented in SCALE3 ABSPACK scaling algorithm.
;
_exptl_crystal_colour orange
_exptl_crystal_density_diffrn 1.956
_exptl_crystal_density_method 'not measured'
_exptl_crystal_description block
_exptl_crystal_F_000 712
_exptl_crystal_size_max 0.33
_exptl_crystal_size_mid 0.26
_exptl_crystal_size_min 0.21
_refine_diff_density_max 2.989
_refine_diff_density_min -4.032
_refine_diff_density_rms 0.450
_refine_ls_extinction_method none
_refine_ls_goodness_of_fit_ref 1.047
_refine_ls_hydrogen_treatment riding
_refine_ls_matrix_type full
_refine_ls_number_parameters 297
_refine_ls_number_reflns 4285
_refine_ls_number_restraints 0
_refine_ls_restrained_S_all 1.047
_refine_ls_R_factor_all 0.1100
_refine_ls_R_factor_gt 0.0829
_refine_ls_shift/su_max 0.001
_refine_ls_shift/su_mean 0.000
_refine_ls_structure_factor_coef Fsqd
_refine_ls_weighting_details 'calc w=1/[\s^2^(Fo^2^)+(0.1654P)^2^+6.2657P] where P=(Fo^2^+2Fc^2^)/3'
_refine_ls_weighting_scheme calc
_refine_ls_wR_factor_gt 0.2091
_refine_ls_wR_factor_ref 0.2353
_reflns_number_gt 3833
_reflns_number_total 4285
_reflns_threshold_expression >2sigma(I)
_cod_data_source_file c4qi00115j2.cif
_cod_data_source_block '[Ru]-2a'
_cod_depositor_comments
;
The following automatic conversions were performed:

data item '_symmetry_cell_setting' value 'Triclinic' was changed to
'triclinic' in accordance with the
/home/saulius/struct/COD-crude-data/automatic-downloads/DataCite-retrospective/RSC/depositions/lib/dictionaries/cif_core.dic
dictionary named 'cif_core.dic' version 2.4.2 last updated on
2011-04-26.

Automatic conversion script
Id: cif_fix_values 6909 2019-04-08 15:41:33Z antanas 

2020-05-14
Z value and formula fixed to values more according to usual
chemical conventions.                 miguel
;
_cod_original_formula_sum 'C24 H26 Cl4 N2 O2 Ru2'
_cod_original_formula_weight 718.41
_cod_original_formula_moiety 'C24 H26 Cl4 N2 O2 Ru2'
_cod_original_formula_units_Z 2
_cod_database_code 4348273

loop_
_symmetry_equiv_pos_as_xyz
'x, y, z'
'-x, -y, -z'

loop_
_atom_site_label
_atom_site_type_symbol
_atom_site_fract_x
_atom_site_fract_y
_atom_site_fract_z
_atom_site_U_iso_or_equiv
_atom_site_adp_type
_atom_site_occupancy
_atom_site_symmetry_multiplicity
_atom_site_calc_flag
_atom_site_refinement_flags
Ru1 Ru 0.15878(8) 0.84276(7) 0.82292(3) 0.0117(3) Uani 1 1 d .
Ru2 Ru 0.83720(8) 0.49372(7) 0.67242(3) 0.0121(3) Uani 1 1 d .
Cl1 Cl 0.1680(2) 0.8936(2) 0.68938(8) 0.0127(4) Uani 1 1 d .
Cl2 Cl -0.1562(2) 0.9102(2) 0.81860(9) 0.0128(4) Uani 1 1 d .
Cl3 Cl 0.8322(2) 0.4221(2) 0.80654(9) 0.0151(4) Uani 1 1 d .
Cl4 Cl 1.1525(2) 0.4050(2) 0.67444(11) 0.0192(4) Uani 1 1 d .
N1 N 0.1387(8) 0.6072(8) 0.8117(3) 0.0165(13) Uani 1 1 d .
H1A H 0.0228 0.6095 0.8138 0.020 Uiso 1 1 calc R
H1B H 0.1803 0.5933 0.7654 0.020 Uiso 1 1 calc R
N2 N 0.8579(9) 0.2381(8) 0.6841(3) 0.0222(14) Uani 1 1 d .
H2A H 0.9740 0.1849 0.6830 0.027 Uiso 1 1 calc R
H2B H 0.8143 0.2008 0.7301 0.027 Uiso 1 1 calc R
C1 C 0.1562(12) 0.8744(13) 0.9355(4) 0.030(2) Uani 1 1 d .
H1 H 0.0782 0.8547 0.9757 0.036 Uiso 1 1 calc R
C2 C 0.1283(13) 1.0260(12) 0.8882(5) 0.036(2) Uani 1 1 d .
H2 H 0.0288 1.1096 0.8961 0.044 Uiso 1 1 calc R
C3 C 0.2426(13) 1.0593(10) 0.8292(5) 0.033(2) Uani 1 1 d .
H3 H 0.2229 1.1642 0.7977 0.039 Uiso 1 1 calc R
C4 C 0.3883(12) 0.9320(12) 0.8180(5) 0.033(2) Uani 1 1 d .
H4 H 0.4658 0.9531 0.7777 0.040 Uiso 1 1 calc R
C5 C 0.4226(12) 0.7789(14) 0.8629(5) 0.035(2) Uani 1 1 d .
H5 H 0.5225 0.6967 0.8541 0.042 Uiso 1 1 calc R
C6 C 0.3066(14) 0.7462(11) 0.9224(5) 0.038(2) Uani 1 1 d .
H6 H 0.3269 0.6408 0.9536 0.045 Uiso 1 1 calc R
C7 C 0.2271(11) 0.4655(9) 0.8647(4) 0.0192(16) Uani 1 1 d .
C8 C 0.3981(10) 0.3850(10) 0.8508(4) 0.0212(16) Uani 1 1 d .
H8 H 0.4552 0.4156 0.8051 0.025 Uiso 1 1 calc R
C9 C 0.4830(12) 0.2580(10) 0.9060(5) 0.0307(19) Uani 1 1 d .
H9 H 0.5996 0.2003 0.8981 0.037 Uiso 1 1 calc R
C10 C 0.3971(14) 0.2152(11) 0.9733(5) 0.032(2) Uani 1 1 d .
H10 H 0.4563 0.1307 1.0114 0.038 Uiso 1 1 calc R
C11 C 0.2272(12) 0.2957(10) 0.9840(4) 0.0289(19) Uani 1 1 d .
H11 H 0.1689 0.2664 1.0295 0.035 Uiso 1 1 calc R
C12 C 0.1420(10) 0.4166(10) 0.9299(4) 0.0173(15) Uani 1 1 d .
H12 H 0.0228 0.4681 0.9370 0.021 Uiso 1 1 calc R
C13 C 0.8569(14) 0.7322(11) 0.6103(6) 0.041(2) Uani 1 1 d .
H13 H 0.9512 0.7810 0.6049 0.049 Uiso 1 1 calc R
C14 C 0.8400(13) 0.6402(11) 0.5611(4) 0.036(2) Uani 1 1 d .
H14 H 0.9228 0.6268 0.5218 0.044 Uiso 1 1 calc R
C15 C 0.7009(14) 0.5659(11) 0.5685(5) 0.038(2) Uani 1 1 d .
H15 H 0.6900 0.5035 0.5343 0.045 Uiso 1 1 calc R
C16 C 0.5784(12) 0.5851(11) 0.6270(5) 0.031(2) Uani 1 1 d .
H16 H 0.4855 0.5343 0.6330 0.038 Uiso 1 1 calc R
C17 C 0.5952(11) 0.6800(10) 0.6761(5) 0.0291(19) Uani 1 1 d .
H17 H 0.5120 0.6950 0.7151 0.035 Uiso 1 1 calc R
C18 C 0.7342(14) 0.7534(10) 0.6684(5) 0.036(2) Uani 1 1 d .
H18 H 0.7451 0.8168 0.7022 0.043 Uiso 1 1 calc R
C19 C 0.7744(11) 0.1910(9) 0.6316(4) 0.0184(16) Uani 1 1 d .
C20 C 0.6032(10) 0.1858(10) 0.6424(4) 0.0245(17) Uani 1 1 d .
H20 H 0.5435 0.2025 0.6874 0.029 Uiso 1 1 calc R
C21 C 0.5186(12) 0.1560(10) 0.5867(5) 0.0300(19) Uani 1 1 d .
H21 H 0.4008 0.1518 0.5936 0.036 Uiso 1 1 calc R
C22 C 0.6081(14) 0.1319(11) 0.5198(5) 0.032(2) Uani 1 1 d .
H22 H 0.5502 0.1140 0.4812 0.038 Uiso 1 1 calc R
C23 C 0.7794(12) 0.1346(10) 0.5110(4) 0.0269(18) Uani 1 1 d .
H23 H 0.8403 0.1176 0.4663 0.032 Uiso 1 1 calc R
C24 C 0.8636(10) 0.1619(9) 0.5667(4) 0.0170(15) Uani 1 1 d .
H24 H 0.9830 0.1608 0.5607 0.020 Uiso 1 1 calc R
O222 O 0.8396(7) -0.0048(6) 0.6761(3) 0.0159(13) Uiso 1 1 d .
O111 O 0.1630(7) 0.3365(7) 0.8264(3) 0.0181(13) Uiso 1 1 d .

loop_
_atom_site_aniso_label
_atom_site_aniso_U_11
_atom_site_aniso_U_22
_atom_site_aniso_U_33
_atom_site_aniso_U_23
_atom_site_aniso_U_13
_atom_site_aniso_U_12
Ru1 0.0134(4) 0.0111(4) 0.0111(4) -0.0011(2) -0.0028(2) -0.0044(3)
Ru2 0.0128(4) 0.0092(4) 0.0137(4) -0.0010(2) -0.0019(2) -0.0025(3)
Cl1 0.0156(9) 0.0123(8) 0.0080(8) -0.0005(6) 0.0017(6) -0.0020(7)
Cl2 0.0087(9) 0.0142(9) 0.0152(8) -0.0028(6) 0.0019(6) -0.0033(7)
Cl3 0.0139(9) 0.0164(9) 0.0162(8) -0.0033(6) 0.0023(6) -0.0066(7)
Cl4 0.0081(9) 0.0161(9) 0.0324(10) -0.0059(7) 0.0053(7) -0.0028(7)
N1 0.020(3) 0.019(3) 0.008(3) 0.003(2) -0.006(2) -0.004(3)
N2 0.032(4) 0.014(3) 0.018(3) 0.000(2) -0.005(3) -0.005(3)
C1 0.035(5) 0.054(6) 0.018(4) -0.017(4) 0.004(3) -0.030(5)
C2 0.033(5) 0.040(5) 0.043(5) -0.028(4) -0.014(4) 0.000(4)
C3 0.050(6) 0.022(4) 0.035(5) -0.004(3) -0.009(4) -0.023(4)
C4 0.026(5) 0.048(6) 0.038(5) -0.017(4) 0.001(4) -0.025(4)
C5 0.023(5) 0.055(6) 0.036(5) -0.020(4) -0.013(4) -0.012(5)
C6 0.057(6) 0.031(5) 0.032(5) 0.005(4) -0.036(4) -0.023(5)
C7 0.024(4) 0.011(3) 0.023(4) -0.001(3) -0.013(3) -0.003(3)
C8 0.011(4) 0.020(4) 0.036(4) -0.008(3) -0.005(3) -0.007(3)
C9 0.028(5) 0.021(4) 0.042(5) -0.002(4) -0.009(4) -0.003(4)
C10 0.040(6) 0.024(4) 0.034(5) 0.002(3) -0.026(4) -0.011(4)
C11 0.040(5) 0.024(4) 0.023(4) 0.002(3) -0.006(3) -0.014(4)
C12 0.018(4) 0.021(4) 0.015(3) -0.005(3) 0.002(3) -0.009(3)
C13 0.041(6) 0.020(4) 0.052(6) 0.022(4) -0.009(4) -0.012(4)
C14 0.047(6) 0.020(4) 0.019(4) 0.013(3) 0.014(4) 0.012(4)
C15 0.056(7) 0.021(4) 0.026(4) -0.002(3) -0.030(4) 0.013(4)
C16 0.026(5) 0.026(4) 0.040(5) 0.004(4) -0.016(4) -0.006(4)
C17 0.020(4) 0.025(4) 0.031(4) 0.000(3) -0.004(3) 0.010(4)
C18 0.053(6) 0.014(4) 0.039(5) -0.004(3) -0.015(4) -0.002(4)
C19 0.024(4) 0.010(3) 0.022(4) 0.000(3) -0.005(3) -0.006(3)
C20 0.019(4) 0.019(4) 0.033(4) 0.001(3) 0.001(3) -0.007(3)
C21 0.023(4) 0.022(4) 0.045(5) -0.005(4) -0.012(4) -0.004(4)
C22 0.043(6) 0.023(4) 0.031(5) -0.001(3) -0.022(4) -0.010(4)
C23 0.044(5) 0.017(4) 0.022(4) -0.005(3) 0.002(3) -0.011(4)
C24 0.019(4) 0.013(3) 0.012(3) 0.004(3) 0.001(3) 0.001(3)

loop_
_atom_type_symbol
_atom_type_description
_atom_type_scat_dispersion_real
_atom_type_scat_dispersion_imag
_atom_type_scat_source
C C 0.0033 0.0016 'International Tables Vol C Tables 4.2.6.8 and 6.1.1.4'
H H 0.0000 0.0000 'International Tables Vol C Tables 4.2.6.8 and 6.1.1.4'
N N 0.0061 0.0033 'International Tables Vol C Tables 4.2.6.8 and 6.1.1.4'
Cl Cl 0.1484 0.1585 'International Tables Vol C Tables 4.2.6.8 and 6.1.1.4'
Ru Ru -1.2594 0.8363 'International Tables Vol C Tables 4.2.6.8 and 6.1.1.4'
O O 0.0106 0.0060 'International Tables Vol C Tables 4.2.6.8 and 6.1.1.4'

loop_
_geom_angle_atom_site_label_1
_geom_angle_atom_site_label_2
_geom_angle_atom_site_label_3
_geom_angle
C6 Ru1 N1 94.1(3)
C6 Ru1 C4 67.4(4)
N1 Ru1 C4 129.1(3)
C6 Ru1 C2 68.7(4)
N1 Ru1 C2 150.6(3)
C4 Ru1 C2 67.6(4)
C6 Ru1 C1 39.1(4)
N1 Ru1 C1 115.5(3)
C4 Ru1 C1 80.2(3)
C2 Ru1 C1 37.2(4)
C6 Ru1 C5 38.0(4)
N1 Ru1 C5 100.6(3)
C4 Ru1 C5 36.9(4)
C2 Ru1 C5 80.7(4)
C1 Ru1 C5 69.3(4)
C6 Ru1 C3 80.8(3)
N1 Ru1 C3 166.9(3)
C4 Ru1 C3 37.8(4)
C2 Ru1 C3 37.4(4)
C1 Ru1 C3 67.7(3)
C5 Ru1 C3 68.0(4)
C6 Ru1 Cl1 146.1(3)
N1 Ru1 Cl1 82.26(15)
C4 Ru1 Cl1 88.8(2)
C2 Ru1 Cl1 125.4(3)
C1 Ru1 Cl1 162.3(3)
C5 Ru1 Cl1 109.3(3)
C3 Ru1 Cl1 95.1(2)
C6 Ru1 Cl2 124.9(3)
N1 Ru1 Cl2 82.99(18)
C4 Ru1 Cl2 147.0(3)
C2 Ru1 Cl2 87.7(3)
C1 Ru1 Cl2 93.4(2)
C5 Ru1 Cl2 162.3(3)
C3 Ru1 Cl2 109.9(3)
Cl1 Ru1 Cl2 88.35(6)
N2 Ru2 C17 124.9(3)
N2 Ru2 C16 97.4(3)
C17 Ru2 C16 37.6(4)
N2 Ru2 C14 117.6(3)
C17 Ru2 C14 80.0(3)
C16 Ru2 C14 68.3(4)
N2 Ru2 C18 162.6(3)
C17 Ru2 C18 37.8(4)
C16 Ru2 C18 68.3(4)
C14 Ru2 C18 67.4(3)
N2 Ru2 C13 153.4(3)
C17 Ru2 C13 68.0(4)
C16 Ru2 C13 80.8(4)
C14 Ru2 C13 37.0(4)
C18 Ru2 C13 37.7(4)
N2 Ru2 C15 94.4(3)
C17 Ru2 C15 67.7(3)
C16 Ru2 C15 37.8(4)
C14 Ru2 C15 37.9(4)
C18 Ru2 C15 80.3(3)
C13 Ru2 C15 67.8(4)
N2 Ru2 Cl4 83.6(2)
C17 Ru2 Cl4 150.9(3)
C16 Ru2 Cl4 158.6(3)
C14 Ru2 Cl4 92.3(3)
C18 Ru2 Cl4 113.4(3)
C13 Ru2 Cl4 88.8(3)
C15 Ru2 Cl4 120.9(3)
N2 Ru2 Cl3 82.64(17)
C17 Ru2 Cl3 89.5(2)
C16 Ru2 Cl3 112.7(3)
C14 Ru2 Cl3 159.7(3)
C18 Ru2 Cl3 93.6(2)
C13 Ru2 Cl3 122.8(3)
C15 Ru2 Cl3 150.0(3)
Cl4 Ru2 Cl3 88.61(6)
C7 N1 Ru1 117.7(4)
C7 N1 H1A 107.9
Ru1 N1 H1A 107.9
C7 N1 H1B 107.9
Ru1 N1 H1B 107.9
H1A N1 H1B 107.2
C19 N2 Ru2 117.8(5)
C19 N2 H2A 107.9
Ru2 N2 H2A 107.9
C19 N2 H2B 107.9
Ru2 N2 H2B 107.9
H2A N2 H2B 107.2
C2 C1 C6 118.9(8)
C2 C1 Ru1 71.3(5)
C6 C1 Ru1 69.9(4)
C2 C1 H1 120.6
C6 C1 H1 120.6
Ru1 C1 H1 130.7
C1 C2 C3 121.8(9)
C1 C2 Ru1 71.5(5)
C3 C2 Ru1 72.4(5)
C1 C2 H2 119.1
C3 C2 H2 119.1
Ru1 C2 H2 129.7
C2 C3 C4 118.0(8)
C2 C3 Ru1 70.3(5)
C4 C3 Ru1 70.0(5)
C2 C3 H3 121.0
C4 C3 H3 121.0
Ru1 C3 H3 131.3
C5 C4 C3 122.8(9)
C5 C4 Ru1 72.1(5)
C3 C4 Ru1 72.2(5)
C5 C4 H4 118.6
C3 C4 H4 118.6
Ru1 C4 H4 129.8
C4 C5 C6 118.9(9)
C4 C5 Ru1 71.0(5)
C6 C5 Ru1 70.1(5)
C4 C5 H5 120.6
C6 C5 H5 120.6
Ru1 C5 H5 130.9
C5 C6 C1 119.6(8)
C5 C6 Ru1 71.9(5)
C1 C6 Ru1 71.0(5)
C5 C6 H6 120.2
C1 C6 H6 120.2
Ru1 C6 H6 129.3
C12 C7 C8 121.0(7)
C12 C7 N1 119.1(7)
C8 C7 N1 119.9(7)
C12 C7 O111 90.5(6)
C8 C7 O111 88.5(6)
N1 C7 O111 93.5(5)
C7 C8 C9 117.9(8)
C7 C8 H8 121.1
C9 C8 H8 121.1
C8 C9 C10 120.3(9)
C8 C9 H9 119.9
C10 C9 H9 119.9
C11 C10 C9 119.8(8)
C11 C10 H10 120.1
C9 C10 H10 120.1
C12 C11 C10 120.4(8)
C12 C11 H11 119.8
C10 C11 H11 119.8
C11 C12 C7 120.5(8)
C11 C12 H12 119.8
C7 C12 H12 119.8
C14 C13 C18 119.9(9)
C14 C13 Ru2 71.4(5)
C18 C13 Ru2 71.1(5)
C14 C13 H13 120.0
C18 C13 H13 120.0
Ru2 C13 H13 130.0
C13 C14 C15 120.8(8)
C13 C14 Ru2 71.6(5)
C15 C14 Ru2 71.2(4)
C13 C14 H14 119.6
C15 C14 H14 119.6
Ru2 C14 H14 130.2
C16 C15 C14 119.6(8)
C16 C15 Ru2 70.9(5)
C14 C15 Ru2 70.9(5)
C16 C15 H15 120.2
C14 C15 H15 120.2
Ru2 C15 H15 130.7
C17 C16 C15 119.2(9)
C17 C16 Ru2 71.1(5)
C15 C16 Ru2 71.3(5)
C17 C16 H16 120.4
C15 C16 H16 120.4
Ru2 C16 H16 129.6
C16 C17 C18 120.8(8)
C16 C17 Ru2 71.3(5)
C18 C17 Ru2 71.3(5)
C16 C17 H17 119.6
C18 C17 H17 119.6
Ru2 C17 H17 130.4
C17 C18 C13 119.6(8)
C17 C18 Ru2 70.9(5)
C13 C18 Ru2 71.2(5)
C17 C18 H18 120.2
C13 C18 H18 120.2
Ru2 C18 H18 130.2
C20 C19 C24 120.4(7)
C20 C19 N2 120.5(7)
C24 C19 N2 118.9(7)
C20 C19 O222 90.4(6)
C24 C19 O222 93.5(6)
N2 C19 O222 90.1(5)
C19 C20 C21 119.4(8)
C19 C20 H20 120.3
C21 C20 H20 120.3
C20 C21 C22 119.9(8)
C20 C21 H21 120.0
C22 C21 H21 120.0
C23 C22 C21 119.5(8)
C23 C22 H22 120.2
C21 C22 H22 120.2
C22 C23 C24 120.4(8)
C22 C23 H23 119.8
C24 C23 H23 119.8
C23 C24 C19 120.2(8)
C23 C24 H24 119.9
C19 C24 H24 119.9

loop_
_geom_bond_atom_site_label_1
_geom_bond_atom_site_label_2
_geom_bond_distance
Ru1 C6 2.159(8)
Ru1 N1 2.162(7)
Ru1 C4 2.169(9)
Ru1 C2 2.172(8)
Ru1 C1 2.173(7)
Ru1 C5 2.183(9)
Ru1 C3 2.199(8)
Ru1 Cl1 2.4242(15)
Ru1 Cl2 2.4329(18)
Ru2 N2 2.154(7)
Ru2 C17 2.173(8)
Ru2 C16 2.177(9)
Ru2 C14 2.178(7)
Ru2 C18 2.178(8)
Ru2 C13 2.180(8)
Ru2 C15 2.183(8)
Ru2 Cl4 2.4323(18)
Ru2 Cl3 2.4337(17)
N1 C7 1.448(9)
N1 H1A 0.9200
N1 H1B 0.9200
N2 C19 1.418(10)
N2 H2A 0.9200
N2 H2B 0.9200
C1 C2 1.386(14)
C1 C6 1.451(15)
C1 H1 0.9500
C2 C3 1.400(14)
C2 H2 0.9500
C3 C4 1.415(14)
C3 H3 0.9500
C4 C5 1.377(15)
C4 H4 0.9500
C5 C6 1.413(15)
C5 H5 0.9500
C6 H6 0.9500
C7 C12 1.381(11)
C7 C8 1.392(12)
C7 O111 1.666(9)
C8 C9 1.394(12)
C8 H8 0.9500
C9 C10 1.402(14)
C9 H9 0.9500
C10 C11 1.372(14)
C10 H10 0.9500
C11 C12 1.356(11)
C11 H11 0.9500
C12 H12 0.9500
C13 C14 1.384(16)
C13 C18 1.409(15)
C13 H13 0.9500
C14 C15 1.415(16)
C14 H14 0.9500
C15 C16 1.411(15)
C15 H15 0.9500
C16 C17 1.402(13)
C16 H16 0.9500
C17 C18 1.409(14)
C17 H17 0.9500
C18 H18 0.9500
C19 C20 1.380(12)
C19 C24 1.390(11)
C19 O222 1.682(9)
C20 C21 1.391(12)
C20 H20 0.9500
C21 C22 1.413(14)
C21 H21 0.9500
C22 C23 1.373(14)
C22 H22 0.9500
C23 C24 1.379(11)
C23 H23 0.9500
C24 H24 0.9500

loop_
_geom_torsion_atom_site_label_1
_geom_torsion_atom_site_label_2
_geom_torsion_atom_site_label_3
_geom_torsion_atom_site_label_4
_geom_torsion
C6 Ru1 N1 C7 -3.1(6)
C4 Ru1 N1 C7 60.9(7)
C2 Ru1 N1 C7 -55.2(9)
C1 Ru1 N1 C7 -37.3(7)
C5 Ru1 N1 C7 34.6(6)
C3 Ru1 N1 C7 63.6(13)
Cl1 Ru1 N1 C7 143.0(6)
Cl2 Ru1 N1 C7 -127.8(6)
C17 Ru2 N2 C19 60.7(7)
C16 Ru2 N2 C19 32.8(6)
C14 Ru2 N2 C19 -36.5(7)
C18 Ru2 N2 C19 66.4(12)
C13 Ru2 N2 C19 -51.3(11)
C15 Ru2 N2 C19 -5.0(7)
Cl4 Ru2 N2 C19 -125.6(6)
Cl3 Ru2 N2 C19 144.9(6)
C6 Ru1 C1 C2 131.8(8)
N1 Ru1 C1 C2 -165.6(5)
C4 Ru1 C1 C2 65.6(6)
C5 Ru1 C1 C2 102.2(6)
C3 Ru1 C1 C2 28.3(6)
Cl1 Ru1 C1 C2 13.5(12)
Cl2 Ru1 C1 C2 -81.7(5)
N1 Ru1 C1 C6 62.7(6)
C4 Ru1 C1 C6 -66.1(6)
C2 Ru1 C1 C6 -131.8(8)
C5 Ru1 C1 C6 -29.5(5)
C3 Ru1 C1 C6 -103.4(6)
Cl1 Ru1 C1 C6 -118.3(9)
Cl2 Ru1 C1 C6 146.5(5)
C6 C1 C2 C3 -1.1(12)
Ru1 C1 C2 C3 -54.3(7)
C6 C1 C2 Ru1 53.1(6)
C6 Ru1 C2 C1 -30.4(6)
N1 Ru1 C2 C1 27.2(9)
C4 Ru1 C2 C1 -103.8(6)
C5 Ru1 C2 C1 -67.9(6)
C3 Ru1 C2 C1 -133.6(8)
Cl1 Ru1 C2 C1 -175.0(4)
Cl2 Ru1 C2 C1 98.6(5)
C6 Ru1 C2 C3 103.3(6)
N1 Ru1 C2 C3 160.9(6)
C4 Ru1 C2 C3 29.8(6)
C1 Ru1 C2 C3 133.6(8)
C5 Ru1 C2 C3 65.8(6)
Cl1 Ru1 C2 C3 -41.4(6)
Cl2 Ru1 C2 C3 -127.7(5)
C1 C2 C3 C4 1.0(12)
Ru1 C2 C3 C4 -52.9(7)
C1 C2 C3 Ru1 53.9(7)
C6 Ru1 C3 C2 -66.7(6)
N1 Ru1 C3 C2 -134.8(11)
C4 Ru1 C3 C2 -131.5(8)
C1 Ru1 C3 C2 -28.2(5)
C5 Ru1 C3 C2 -104.0(6)
Cl1 Ru1 C3 C2 147.3(5)
Cl2 Ru1 C3 C2 57.2(5)
C6 Ru1 C3 C4 64.8(6)
N1 Ru1 C3 C4 -3.3(14)
C2 Ru1 C3 C4 131.5(8)
C1 Ru1 C3 C4 103.2(6)
C5 Ru1 C3 C4 27.5(5)
Cl1 Ru1 C3 C4 -81.3(5)
Cl2 Ru1 C3 C4 -171.4(5)
C2 C3 C4 C5 -0.8(12)
Ru1 C3 C4 C5 -53.8(7)
C2 C3 C4 Ru1 53.0(7)
C6 Ru1 C4 C5 29.8(6)
N1 Ru1 C4 C5 -46.5(7)
C2 Ru1 C4 C5 105.0(6)
C1 Ru1 C4 C5 68.5(6)
C3 Ru1 C4 C5 134.5(8)
Cl1 Ru1 C4 C5 -125.5(5)
Cl2 Ru1 C4 C5 149.5(5)
C6 Ru1 C4 C3 -104.7(6)
N1 Ru1 C4 C3 179.0(4)
C2 Ru1 C4 C3 -29.5(5)
C1 Ru1 C4 C3 -66.0(5)
C5 Ru1 C4 C3 -134.5(8)
Cl1 Ru1 C4 C3 100.1(5)
Cl2 Ru1 C4 C3 15.0(8)
C3 C4 C5 C6 0.8(13)
Ru1 C4 C5 C6 -53.1(7)
C3 C4 C5 Ru1 53.9(7)
C6 Ru1 C5 C4 -131.9(8)
N1 Ru1 C5 C4 145.1(5)
C2 Ru1 C5 C4 -64.8(6)
C1 Ru1 C5 C4 -101.5(6)
C3 Ru1 C5 C4 -28.1(5)
Cl1 Ru1 C5 C4 59.6(6)
Cl2 Ru1 C5 C4 -114.7(9)
N1 Ru1 C5 C6 -83.1(6)
C4 Ru1 C5 C6 131.9(8)
C2 Ru1 C5 C6 67.1(6)
C1 Ru1 C5 C6 30.3(5)
C3 Ru1 C5 C6 103.7(6)
Cl1 Ru1 C5 C6 -168.5(5)
Cl2 Ru1 C5 C6 17.1(13)
C4 C5 C6 C1 -1.0(12)
Ru1 C5 C6 C1 -54.5(6)
C4 C5 C6 Ru1 53.5(7)
C2 C1 C6 C5 1.1(11)
Ru1 C1 C6 C5 54.9(7)
C2 C1 C6 Ru1 -53.8(7)
N1 Ru1 C6 C5 102.0(6)
C4 Ru1 C6 C5 -28.9(6)
C2 Ru1 C6 C5 -102.6(6)
C1 Ru1 C6 C5 -131.5(8)
C3 Ru1 C6 C5 -65.8(6)
Cl1 Ru1 C6 C5 19.7(8)
Cl2 Ru1 C6 C5 -173.7(5)
N1 Ru1 C6 C1 -126.5(5)
C4 Ru1 C6 C1 102.6(6)
C2 Ru1 C6 C1 29.0(5)
C5 Ru1 C6 C1 131.5(8)
C3 Ru1 C6 C1 65.7(5)
Cl1 Ru1 C6 C1 151.3(4)
Cl2 Ru1 C6 C1 -42.2(6)
Ru1 N1 C7 C12 87.6(8)
Ru1 N1 C7 C8 -89.6(7)
Ru1 N1 C7 O111 -179.8(4)
C12 C7 C8 C9 -2.7(11)
N1 C7 C8 C9 174.5(7)
O111 C7 C8 C9 -92.4(7)
C7 C8 C9 C10 -0.4(12)
C8 C9 C10 C11 1.8(13)
C9 C10 C11 C12 -0.1(13)
C10 C11 C12 C7 -2.9(12)
C8 C7 C12 C11 4.4(12)
N1 C7 C12 C11 -172.8(7)
O111 C7 C12 C11 92.9(8)
N2 Ru2 C13 C14 22.2(11)
C17 Ru2 C13 C14 -102.8(7)
C16 Ru2 C13 C14 -66.0(6)
C18 Ru2 C13 C14 -132.2(9)
C15 Ru2 C13 C14 -28.9(6)
Cl4 Ru2 C13 C14 95.3(6)
Cl3 Ru2 C13 C14 -177.1(5)
N2 Ru2 C13 C18 154.4(6)
C17 Ru2 C13 C18 29.4(5)
C16 Ru2 C13 C18 66.3(6)
C14 Ru2 C13 C18 132.2(9)
C15 Ru2 C13 C18 103.3(6)
Cl4 Ru2 C13 C18 -132.5(6)
Cl3 Ru2 C13 C18 -44.9(6)
C18 C13 C14 C15 -0.3(13)
Ru2 C13 C14 C15 53.6(7)
C18 C13 C14 Ru2 -53.9(7)
N2 Ru2 C14 C13 -169.0(6)
C17 Ru2 C14 C13 66.7(6)
C16 Ru2 C14 C13 104.0(7)
C18 Ru2 C14 C13 29.4(6)
C15 Ru2 C14 C13 133.1(8)
Cl4 Ru2 C14 C13 -85.1(6)
Cl3 Ru2 C14 C13 7.0(12)
N2 Ru2 C14 C15 57.9(6)
C17 Ru2 C14 C15 -66.4(6)
C16 Ru2 C14 C15 -29.2(5)
C18 Ru2 C14 C15 -103.7(6)
C13 Ru2 C14 C15 -133.1(8)
Cl4 Ru2 C14 C15 141.8(5)
Cl3 Ru2 C14 C15 -126.1(8)
C13 C14 C15 C16 -0.3(12)
Ru2 C14 C15 C16 53.4(7)
C13 C14 C15 Ru2 -53.7(7)
N2 Ru2 C15 C16 96.4(6)
C17 Ru2 C15 C16 -29.7(5)
C14 Ru2 C15 C16 -132.4(8)
C18 Ru2 C15 C16 -66.9(6)
C13 Ru2 C15 C16 -104.1(6)
Cl4 Ru2 C15 C16 -178.4(4)
Cl3 Ru2 C15 C16 13.5(8)
N2 Ru2 C15 C14 -131.2(5)
C17 Ru2 C15 C14 102.7(6)
C16 Ru2 C15 C14 132.4(8)
C18 Ru2 C15 C14 65.5(5)
C13 Ru2 C15 C14 28.3(5)
Cl4 Ru2 C15 C14 -46.1(6)
Cl3 Ru2 C15 C14 145.9(5)
C14 C15 C16 C17 1.1(12)
Ru2 C15 C16 C17 54.5(7)
C14 C15 C16 Ru2 -53.4(7)
N2 Ru2 C16 C17 141.0(5)
C14 Ru2 C16 C17 -102.1(6)
C18 Ru2 C16 C17 -28.7(5)
C13 Ru2 C16 C17 -65.8(6)
C15 Ru2 C16 C17 -131.3(8)
Cl4 Ru2 C16 C17 -127.7(7)
Cl3 Ru2 C16 C17 55.9(6)
N2 Ru2 C16 C15 -87.6(6)
C17 Ru2 C16 C15 131.3(8)
C14 Ru2 C16 C15 29.2(5)
C18 Ru2 C16 C15 102.6(6)
C13 Ru2 C16 C15 65.5(6)
Cl4 Ru2 C16 C15 3.7(10)
Cl3 Ru2 C16 C15 -172.7(5)
C15 C16 C17 C18 -1.1(12)
Ru2 C16 C17 C18 53.5(7)
C15 C16 C17 Ru2 -54.6(7)
N2 Ru2 C17 C16 -49.5(6)
C14 Ru2 C17 C16 67.3(6)
C18 Ru2 C17 C16 133.2(8)
C13 Ru2 C17 C16 103.9(6)
C15 Ru2 C17 C16 29.8(6)
Cl4 Ru2 C17 C16 143.6(5)
Cl3 Ru2 C17 C16 -130.2(5)
N2 Ru2 C17 C18 177.2(4)
C16 Ru2 C17 C18 -133.2(8)
C14 Ru2 C17 C18 -65.9(6)
C13 Ru2 C17 C18 -29.3(5)
C15 Ru2 C17 C18 -103.4(6)
Cl4 Ru2 C17 C18 10.4(8)
Cl3 Ru2 C17 C18 96.6(5)
C16 C17 C18 C13 0.5(12)
Ru2 C17 C18 C13 54.0(7)
C16 C17 C18 Ru2 -53.5(7)
C14 C13 C18 C17 0.3(13)
Ru2 C13 C18 C17 -53.8(7)
C14 C13 C18 Ru2 54.1(7)
N2 Ru2 C18 C17 -7.6(12)
C16 Ru2 C18 C17 28.6(5)
C14 Ru2 C18 C17 103.2(6)
C13 Ru2 C18 C17 132.0(8)
C15 Ru2 C18 C17 65.9(5)
Cl4 Ru2 C18 C17 -174.5(4)
Cl3 Ru2 C18 C17 -84.5(5)
N2 Ru2 C18 C13 -139.6(9)
C17 Ru2 C18 C13 -132.0(8)
C16 Ru2 C18 C13 -103.5(6)
C14 Ru2 C18 C13 -28.9(6)
C15 Ru2 C18 C13 -66.1(6)
Cl4 Ru2 C18 C13 53.4(6)
Cl3 Ru2 C18 C13 143.5(6)
Ru2 N2 C19 C20 -87.8(8)
Ru2 N2 C19 C24 87.5(8)
Ru2 N2 C19 O222 -178.4(4)
C24 C19 C20 C21 -1.9(12)
N2 C19 C20 C21 173.3(7)
O222 C19 C20 C21 -96.3(8)
C19 C20 C21 C22 -0.2(12)
C20 C21 C22 C23 1.5(13)
C21 C22 C23 C24 -0.5(13)
C22 C23 C24 C19 -1.6(12)
C20 C19 C24 C23 2.9(11)
N2 C19 C24 C23 -172.4(7)
O222 C19 C24 C23 95.5(7)
